data_7045389
loop_
_publ_author_name
'Akhtar, Muhammad Nadeem'
'Lan, Yanhua'
'AlDamen, Murad A.'
'Zheng, Yan-Zhen'
'Anson, Christopher E.'
'Powell, Annie K.'

_publ_section_title
;
 Effect of ligand substitution on the SMM properties of three
 isostructural families of double-cubane Mn<sub>4</sub>Ln<sub>2</sub>
 coordination clusters.
;
_journal_issue 10
_journal_name_full 'Dalton transactions (Cambridge, England : 2003)'
_journal_page_first 3485
_journal_page_last 3495
_journal_paper_doi 10.1039/c7dt04304j
_journal_volume 47
_journal_year 2018
_chemical_formula_moiety 'C50 H98 Er2 Mn4 N6 O28, 3(C2 H3 N)'
_chemical_formula_sum 'C56 H107 Er2 Mn4 N9 O28'
_chemical_formula_weight 1908.78
_space_group_crystal_system monoclinic
_space_group_IT_number 15
_space_group_name_Hall '-C 2yc'
_space_group_name_H-M_alt 'C 1 2/c 1'
_symmetry_space_group_name_Hall '-C 2yc'
_symmetry_space_group_name_H-M 'C 1 2/c 1'
_atom_sites_solution_hydrogens mixed
_atom_sites_solution_primary direct
_atom_sites_solution_secondary difmap
_audit_creation_date 2018-01-10
_audit_creation_method
;
Olex2 1.2
(compiled 2017.08.10 svn.r3458 for OlexSys, GUI svn.r5381)
;
_audit_update_record
;
2018-01-12 deposited with the CCDC.
2018-01-24 downloaded from the CCDC.
;
_cell_angle_alpha 90
_cell_angle_beta 103.852(14)
_cell_angle_gamma 90
_cell_formula_units_Z 4
_cell_length_a 24.901(3)
_cell_length_b 13.9253(11)
_cell_length_c 22.556(3)
_cell_measurement_reflns_used 8002
_cell_measurement_temperature 220(2)
_cell_measurement_theta_max 25.89
_cell_measurement_theta_min 2.02
_cell_volume 7593.9(16)
_computing_cell_refinement 'IPDS 2.92 (Stoe & Cie GmbH, 1999)'
_computing_data_collection 'IPDS 2.92 (Stoe & Cie GmbH, 1999)'
_computing_data_reduction 'IPDS 2.92 (Stoe & Cie GmbH, 1999)'
_computing_molecular_graphics 'Olex2 (Dolomanov et al., 2009)'
_computing_publication_material 'Olex2 (Dolomanov et al., 2009)'
_computing_structure_refinement 'ShelXL (Sheldrick, 2015)'
_computing_structure_solution 'SHELXTL 6.14 (BrukerAXS Inc., 2003)'
_diffrn_ambient_temperature 220(2)
_diffrn_detector_area_resol_mean 6.667
_diffrn_measured_fraction_theta_full 0.962
_diffrn_measured_fraction_theta_max 0.955
_diffrn_measurement_device_type 'Stoe IPDS'
_diffrn_measurement_method '\w scans'
_diffrn_radiation_monochromator graphite
_diffrn_radiation_type MoK\a
_diffrn_radiation_wavelength 0.71073
_diffrn_reflns_av_R_equivalents 0.0801
_diffrn_reflns_av_unetI/netI 0.0542
_diffrn_reflns_Laue_measured_fraction_full 0.962
_diffrn_reflns_Laue_measured_fraction_max 0.955
_diffrn_reflns_limit_h_max 30
_diffrn_reflns_limit_h_min -30
_diffrn_reflns_limit_k_max 16
_diffrn_reflns_limit_k_min -15
_diffrn_reflns_limit_l_max 27
_diffrn_reflns_limit_l_min -27
_diffrn_reflns_number 24444
_diffrn_reflns_point_group_measured_fraction_full 0.962
_diffrn_reflns_point_group_measured_fraction_max 0.955
_diffrn_reflns_theta_full 25.242
_diffrn_reflns_theta_max 25.959
_diffrn_reflns_theta_min 2.022
_exptl_absorpt_coefficient_mu 2.912
_exptl_absorpt_correction_T_max 0.584
_exptl_absorpt_correction_T_min 0.358
_exptl_absorpt_correction_type multi-scan
_exptl_absorpt_process_details
;
XPREP in SHELXTL 6.14 (BrukerAXS Inc., 2003)
;
_exptl_crystal_colour orange
_exptl_crystal_colour_primary orange
_exptl_crystal_density_diffrn 1.670
_exptl_crystal_description block
_exptl_crystal_F_000 3864
_exptl_crystal_size_max 0.33
_exptl_crystal_size_mid 0.29
_exptl_crystal_size_min 0.25
_refine_diff_density_max 0.789
_refine_diff_density_min -1.394
_refine_diff_density_rms 0.129
_refine_ls_extinction_method none
_refine_ls_goodness_of_fit_ref 1.034
_refine_ls_hydrogen_treatment mixed
_refine_ls_matrix_type full
_refine_ls_number_parameters 467
_refine_ls_number_reflns 7110
_refine_ls_number_restraints 53
_refine_ls_restrained_S_all 1.033
_refine_ls_R_factor_all 0.0481
_refine_ls_R_factor_gt 0.0380
_refine_ls_shift/su_max 0.034
_refine_ls_shift/su_mean 0.005
_refine_ls_structure_factor_coef Fsqd
_refine_ls_weighting_details 'w=1/[\s^2^(Fo^2^)+(0.0617P)^2^+9.8722P] where P=(Fo^2^+2Fc^2^)/3'
_refine_ls_weighting_scheme calc
_refine_ls_wR_factor_gt 0.0957
_refine_ls_wR_factor_ref 0.1020
_reflns_Friedel_coverage 0.000
_reflns_number_gt 5922
_reflns_number_total 7110
_reflns_threshold_expression 'I > 2\s(I)'
_cod_data_source_file c7dt04304j2.cif
_cod_data_source_block 10-mn4er2
_cod_depositor_comments 'Adding full bibliography for 7045382--7045403.cif.'
_cod_original_cell_volume 7594.0(15)
_cod_database_code 7045389
_shelx_shelxl_version_number 2017/1
_shelx_space_group_comment
;
The symmetry employed for this shelxl refinement is uniquely defined
by the following loop, which should always be used as a source of
symmetry information in preference to the above space-group names.
They are only intended as comments.
;
_shelx_estimated_absorpt_t_max 0.530
_shelx_estimated_absorpt_t_min 0.447
_olex2_refinement_description
;
1. Fixed Uiso
 At 1.2 times of:
  All C(H,H) groups, All C(H,H,H,H) groups, All O(H) groups
 At 1.5 times of:
  All C(H,H,H) groups
2. Restrained distances
 O3A-H3AA = O3B-H3AA = O5-H5
 0.88 with sigma of 0.02
 C6B-C5 \\sim C6A-C5
 with sigma of 0.02
 O3B-C6B \\sim O3A-C6A
 with sigma of 0.02
 N31A-C31A \\sim N31B-C31B \\sim N32-C33
 with sigma of 0.02
 C32B-C31B \\sim C32A-C31A \\sim C34-C33
 with sigma of 0.02
 N31A-C32A \\sim N31B-C32B \\sim N32-C34
 with sigma of 0.02
3. Rigid body (RIGU) restrains
 O3A, O3B, C6A, C6B, C5, Mn2
 with sigma for 1-2 distances of 0.004 and sigma for 1-3 distances of 0.004
4. Same fragment restrains
{C16, C17, C18B, C19B, C20B} sigma for 1-2: 0.02, 1-3: 0.04
as
{C16, C17, C18A, C19A, C20A}
5. Others
 Fixed Sof: H5AA(0.59) H5AB(0.59) H5BC(0.41) H5BD(0.41) C6A(0.59) H6AA(0.59)
 H6AB(0.59) O3A(0.59) C6B(0.41) H6BA(0.41) H6BB(0.41) O3B(0.41) C18A(0.51)
 H18A(0.51) H18B(0.51) H18C(0.51) C19A(0.51) H19A(0.51) H19B(0.51) H19C(0.51)
 C20A(0.51) H20A(0.51) H20B(0.51) H20C(0.51) C18B(0.49) H18D(0.49) H18E(0.49)
 H18F(0.49) C19B(0.49) H19D(0.49) H19E(0.49) H19F(0.49) C20B(0.49) H20D(0.49)
 H20E(0.49) H20F(0.49) H34A(0.5) H34B(0.5) H34C(0.5) C31A(0.5) N31B(0.5)
 N31A(0.5) C32B(0.5) C31B(0.5) C32A(0.5)
6.a Secondary CH2 refined with riding coordinates:
 C1(H1A,H1B), C2(H2A,H2B), C3(H3A,H3B), C4(H4A,H4B), C5(H5AA,H5AB), C5(H5BC,
 H5BD), C6A(H6AA,H6AB), C6B(H6BA,H6BB), C7(H7A,H7B), C8(H8A,H8B), C9(H9A,H9B),
 C10(H10A,H10B)
6.b Me refined with riding coordinates:
 C13(H13A,H13B,H13C), C14(H14A,H14B,H14C), C15(H15A,H15B,H15C), C18A(H18A,H18B,
 H18C), C19A(H19A,H19B,H19C), C20A(H20A,H20B,H20C), C18B(H18D,H18E,H18F),
 C19B(H19D,H19E,H19F), C20B(H20D,H20E,H20F), C23(H23A,H23B,H23C), C24(H24A,H24B,
 H24C), C25(H25A,H25B,H25C)
6.c Idealised Me refined as rotating group:
 C34(H34A,H34B,H34C)
Attempts at such refinement on the disordered MeCN (C32A, C32B) did not 
converge and these hydrogens were therefore not modelled.
;
_olex2_submission_special_instructions 'No special instructions were received'

loop_
_space_group_symop_operation_xyz
'x, y, z'
'-x, y, -z+1/2'
'x+1/2, y+1/2, z'
'-x+1/2, y+1/2, -z+1/2'
'-x, -y, -z'
'x, -y, z-1/2'
'-x+1/2, -y+1/2, -z'
'x+1/2, -y+1/2, z-1/2'

loop_
_atom_site_label
_atom_site_type_symbol
_atom_site_fract_x
_atom_site_fract_y
_atom_site_fract_z
_atom_site_U_iso_or_equiv
_atom_site_adp_type
_atom_site_occupancy
_atom_site_site_symmetry_order
_atom_site_calc_flag
_atom_site_refinement_flags_posn
_atom_site_refinement_flags_adp
_atom_site_refinement_flags_occupancy
_atom_site_disorder_assembly
_atom_site_disorder_group
Er1 Er 0.18241(2) 0.33124(2) 0.38385(2) 0.02209(9) Uani 1 1 d . . . . .
Mn1 Mn 0.29774(3) 0.30283(5) 0.49202(3) 0.02106(15) Uani 1 1 d . . . . .
Mn2 Mn 0.26846(3) 0.10796(5) 0.41808(3) 0.02443(16) Uani 1 1 d . U . . .
O1 O 0.22051(12) 0.3235(2) 0.48672(13) 0.0209(6) Uani 1 1 d . . . . .
N1 N 0.30435(18) 0.1050(3) 0.32902(18) 0.0347(9) Uani 1 1 d . . . . .
C1 C 0.2661(3) 0.0446(4) 0.2819(2) 0.0450(14) Uani 1 1 d . . . . .
H1A H 0.235392 0.084675 0.259939 0.054 Uiso 1 1 calc R . . . .
H1B H 0.286242 0.021821 0.252172 0.054 Uiso 1 1 calc R . . . .
C2 C 0.2432(3) -0.0403(4) 0.3086(2) 0.0443(13) Uani 1 1 d . . . . .
H2A H 0.216454 -0.073658 0.276123 0.053 Uiso 1 1 calc R . . . .
H2B H 0.273279 -0.085225 0.325436 0.053 Uiso 1 1 calc R . . . .
N2 N 0.21570(17) -0.0117(3) 0.35731(18) 0.0318(9) Uani 1 1 d . . . . .
C3 C 0.3030(2) 0.2055(4) 0.3073(2) 0.0324(11) Uani 1 1 d . . . . .
H3A H 0.267222 0.217574 0.278749 0.039 Uiso 1 1 calc R . . . .
H3B H 0.331911 0.214263 0.285044 0.039 Uiso 1 1 calc R . . . .
C4 C 0.31134(19) 0.2781(4) 0.3587(2) 0.0285(10) Uani 1 1 d . . . . .
H4A H 0.349340 0.273896 0.383688 0.034 Uiso 1 1 calc R . . . .
H4B H 0.305552 0.343128 0.341745 0.034 Uiso 1 1 calc R . . . .
O2 O 0.27338(12) 0.2601(2) 0.39591(13) 0.0243(6) Uani 1 1 d . . . . .
C5 C 0.3615(3) 0.0677(5) 0.3458(3) 0.0596(18) Uani 1 1 d D U . . .
H5AA H 0.366101 0.022130 0.314235 0.072 Uiso 0.59 1 calc R . . A 1
H5AB H 0.386926 0.121332 0.345363 0.072 Uiso 0.59 1 calc R . . A 1
H5BC H 0.360664 0.000845 0.332018 0.072 Uiso 0.41 1 calc R . . B 2
H5BD H 0.383372 0.104054 0.322625 0.072 Uiso 0.41 1 calc R . . B 2
C6A C 0.3780(5) 0.0200(9) 0.4052(4) 0.044(3) Uani 0.59 1 d D U . C 1
H6AA H 0.358930 -0.041859 0.403844 0.053 Uiso 0.59 1 calc R . . C 1
H6AB H 0.417943 0.008143 0.415701 0.053 Uiso 0.59 1 calc R . . C 1
O3A O 0.3632(6) 0.0821(9) 0.4505(6) 0.041(3) Uani 0.59 1 d D U . C 1
C6B C 0.3899(6) 0.0703(16) 0.4080(6) 0.050(4) Uani 0.41 1 d D U . C 2
H6BA H 0.406608 0.133866 0.417787 0.061 Uiso 0.41 1 calc R . . C 2
H6BB H 0.419839 0.022785 0.415398 0.061 Uiso 0.41 1 calc R . . C 2
O3B O 0.3536(7) 0.0504(13) 0.4474(8) 0.031(4) Uani 0.41 1 d D U . C 2
H3AA H 0.370(2) 0.057(4) 0.4866(9) 0.038 Uiso 1 1 d DR . . . .
C7 C 0.1617(2) 0.0368(4) 0.3331(2) 0.0352(11) Uani 1 1 d . . . . .
H7A H 0.133518 -0.011628 0.316627 0.042 Uiso 1 1 calc R . . . .
H7B H 0.164732 0.079781 0.299712 0.042 Uiso 1 1 calc R . . . .
C8 C 0.14362(19) 0.0943(4) 0.3822(2) 0.0303(10) Uani 1 1 d . . . . .
H8A H 0.108910 0.127710 0.364245 0.036 Uiso 1 1 calc R . . . .
H8B H 0.137066 0.050730 0.413876 0.036 Uiso 1 1 calc R . . . .
O4 O 0.18514(13) 0.1627(2) 0.40892(14) 0.0251(7) Uani 1 1 d . . . . .
C9 C 0.2089(2) -0.0986(4) 0.3936(2) 0.0392(12) Uani 1 1 d . . . . .
H9A H 0.176607 -0.090341 0.410784 0.047 Uiso 1 1 calc R . . . .
H9B H 0.202470 -0.154892 0.366738 0.047 Uiso 1 1 calc R . . . .
C10 C 0.2592(2) -0.1147(4) 0.4440(2) 0.0402(12) Uani 1 1 d . . . . .
H10A H 0.253360 -0.168635 0.469734 0.048 Uiso 1 1 calc R . . . .
H10B H 0.291252 -0.129018 0.427437 0.048 Uiso 1 1 calc R . . . .
O5 O 0.26773(18) -0.0289(3) 0.47819(17) 0.0444(9) Uani 1 1 d D . . . .
H5 H 0.2994(15) -0.030(5) 0.506(2) 0.053 Uiso 1 1 d DR . . . .
O6 O 0.31626(13) 0.4323(2) 0.46917(14) 0.0307(7) Uani 1 1 d . . . . .
O7 O 0.24379(13) 0.4599(2) 0.39111(14) 0.0296(7) Uani 1 1 d . . . . .
C11 C 0.28910(19) 0.4823(3) 0.4246(2) 0.0272(10) Uani 1 1 d . . . . .
C12 C 0.3175(2) 0.5744(4) 0.4099(2) 0.0321(10) Uani 1 1 d . . . . .
C13 C 0.3565(3) 0.6170(5) 0.4666(3) 0.0504(16) Uani 1 1 d . . . . .
H13A H 0.383914 0.569420 0.484884 0.076 Uiso 1 1 calc R . . . .
H13B H 0.374828 0.672921 0.455026 0.076 Uiso 1 1 calc R . . . .
H13C H 0.335417 0.635581 0.495752 0.076 Uiso 1 1 calc R . . . .
C14 C 0.3515(2) 0.5442(4) 0.3641(3) 0.0444(13) Uani 1 1 d . . . . .
H14A H 0.327001 0.517033 0.327999 0.067 Uiso 1 1 calc R . . . .
H14B H 0.370146 0.599878 0.352710 0.067 Uiso 1 1 calc R . . . .
H14C H 0.378745 0.496542 0.382852 0.067 Uiso 1 1 calc R . . . .
C15 C 0.2738(3) 0.6483(4) 0.3803(3) 0.0450(13) Uani 1 1 d . . . . .
H15A H 0.249379 0.620402 0.344403 0.067 Uiso 1 1 calc R . . . .
H15B H 0.252493 0.667069 0.409181 0.067 Uiso 1 1 calc R . . . .
H15C H 0.291905 0.704409 0.368455 0.067 Uiso 1 1 calc R . . . .
O8 O 0.37614(13) 0.2765(3) 0.49908(14) 0.0329(8) Uani 1 1 d . . . . .
O9 O 0.40186(13) 0.2038(3) 0.58986(15) 0.0315(7) Uani 1 1 d . . . . .
C16 C 0.41174(19) 0.2434(4) 0.5437(2) 0.0289(10) Uani 1 1 d D . . . .
C17 C 0.4728(2) 0.2555(4) 0.5409(2) 0.0413(13) Uani 1 1 d D . . . .
C18A C 0.5082(6) 0.1726(9) 0.5706(7) 0.056(3) Uiso 0.51 1 d D . . D 1
H18A H 0.496004 0.114110 0.547963 0.084 Uiso 0.51 1 calc R . . D 1
H18B H 0.546515 0.185011 0.570504 0.084 Uiso 0.51 1 calc R . . D 1
H18C H 0.504830 0.165324 0.612282 0.084 Uiso 0.51 1 calc R . . D 1
C19A C 0.4769(6) 0.2630(13) 0.4736(5) 0.057(4) Uiso 0.51 1 d D . . D 1
H19A H 0.454282 0.316103 0.453929 0.086 Uiso 0.51 1 calc R . . D 1
H19B H 0.515068 0.273838 0.472396 0.086 Uiso 0.51 1 calc R . . D 1
H19C H 0.463814 0.203753 0.452414 0.086 Uiso 0.51 1 calc R . . D 1
C20A C 0.4917(6) 0.3481(10) 0.5762(7) 0.061(3) Uiso 0.51 1 d D . . D 1
H20A H 0.468817 0.401129 0.556907 0.091 Uiso 0.51 1 calc R . . D 1
H20B H 0.488325 0.341104 0.617930 0.091 Uiso 0.51 1 calc R . . D 1
H20C H 0.530010 0.360791 0.576151 0.091 Uiso 0.51 1 calc R . . D 1
C18B C 0.4980(7) 0.1526(10) 0.5458(9) 0.073(5) Uiso 0.49 1 d D . . D 2
H18D H 0.479544 0.115148 0.510453 0.110 Uiso 0.49 1 calc R . . D 2
H18E H 0.537146 0.156611 0.547227 0.110 Uiso 0.49 1 calc R . . D 2
H18F H 0.492853 0.121850 0.582607 0.110 Uiso 0.49 1 calc R . . D 2
C19B C 0.4784(6) 0.3030(12) 0.4811(6) 0.053(4) Uiso 0.49 1 d D . . D 2
H19D H 0.457947 0.265954 0.446652 0.079 Uiso 0.49 1 calc R . . D 2
H19E H 0.463778 0.367766 0.478881 0.079 Uiso 0.49 1 calc R . . D 2
H19F H 0.517152 0.305163 0.480148 0.079 Uiso 0.49 1 calc R . . D 2
C20B C 0.5034(8) 0.3084(16) 0.5969(8) 0.097(6) Uiso 0.49 1 d D . . D 2
H20D H 0.498411 0.275370 0.633096 0.146 Uiso 0.49 1 calc R . . D 2
H20E H 0.542488 0.310684 0.597584 0.146 Uiso 0.49 1 calc R . . D 2
H20F H 0.489114 0.373287 0.596317 0.146 Uiso 0.49 1 calc R . . D 2
O10 O 0.12220(16) 0.4555(3) 0.33513(18) 0.0442(9) Uani 1 1 d . . . . .
O11 O 0.14452(16) 0.4825(3) 0.43255(17) 0.0463(9) Uani 1 1 d . . . . .
C21 C 0.1198(2) 0.5079(4) 0.3791(2) 0.0373(12) Uani 1 1 d . . . . .
C22 C 0.0871(2) 0.6019(4) 0.3675(3) 0.0443(13) Uani 1 1 d . . . . .
C23 C 0.0273(3) 0.5773(7) 0.3664(5) 0.088(3) Uani 1 1 d . . . . .
H23A H 0.025263 0.550876 0.405621 0.132 Uiso 1 1 calc R . . . .
H23B H 0.004831 0.634900 0.358255 0.132 Uiso 1 1 calc R . . . .
H23C H 0.013569 0.530298 0.334611 0.132 Uiso 1 1 calc R . . . .
C24 C 0.1101(4) 0.6719(6) 0.4204(5) 0.087(3) Uani 1 1 d . . . . .
H24A H 0.106578 0.643458 0.458584 0.130 Uiso 1 1 calc R . . . .
H24B H 0.148737 0.684747 0.422399 0.130 Uiso 1 1 calc R . . . .
H24C H 0.089351 0.731489 0.413571 0.130 Uiso 1 1 calc R . . . .
C25 C 0.0916(6) 0.6432(8) 0.3071(4) 0.123(5) Uani 1 1 d . . . . .
H25A H 0.130016 0.658310 0.308800 0.184 Uiso 1 1 calc R . . . .
H25B H 0.078306 0.596569 0.274965 0.184 Uiso 1 1 calc R . . . .
H25C H 0.069568 0.701170 0.298610 0.184 Uiso 1 1 calc R . . . .
N3 N 0.15556(19) 0.3029(3) 0.25374(18) 0.0361(10) Uani 1 1 d . . . . .
O12 O 0.13055(16) 0.2581(3) 0.28809(15) 0.0413(9) Uani 1 1 d . . . . .
O13 O 0.19710(15) 0.3496(3) 0.28045(15) 0.0373(8) Uani 1 1 d . . . . .
O14 O 0.1398(2) 0.3000(4) 0.19823(16) 0.0614(13) Uani 1 1 d . . . . .
N32 N 0.500000 0.6228(9) 0.250000 0.101(4) Uani 1 2 d DS T P . .
C33 C 0.500000 0.7045(10) 0.250000 0.076(3) Uani 1 2 d DS T P . .
C34 C 0.500000 0.8074(9) 0.250000 0.084(4) Uani 1 2 d DS T P . .
H34A H 0.513034 0.830654 0.291506 0.126 Uiso 0.5 1 calc GR . . E -1
H34B H 0.462731 0.830654 0.233218 0.126 Uiso 0.5 1 calc GR . . E -1
H34C H 0.524236 0.830654 0.225276 0.126 Uiso 0.5 1 calc GR . . E -1
C31A C 0.4541(8) 0.3863(13) 0.3061(9) 0.072(5) Uiso 0.5 1 d D . . F 1
N31B N 0.4356(10) 0.3200(16) 0.3042(12) 0.136(8) Uiso 0.5 1 d D . . G 2
N31A N 0.4137(7) 0.3544(13) 0.2797(8) 0.092(5) Uiso 0.5 1 d D . . F 1
C32B C 0.5230(9) 0.4214(17) 0.3421(11) 0.094(7) Uiso 0.5 1 d D . . G 2
C31B C 0.4719(8) 0.3700(15) 0.3235(10) 0.081(6) Uiso 0.5 1 d D . . G 2
C32A C 0.5031(8) 0.4288(16) 0.3443(10) 0.085(6) Uiso 0.5 1 d D . . F 1

loop_
_atom_site_aniso_label
_atom_site_aniso_U_11
_atom_site_aniso_U_22
_atom_site_aniso_U_33
_atom_site_aniso_U_23
_atom_site_aniso_U_13
_atom_site_aniso_U_12
Er1 0.02493(12) 0.02109(14) 0.02033(12) 0.00021(7) 0.00558(8) -0.00059(7)
Mn1 0.0231(3) 0.0202(4) 0.0205(3) -0.0001(2) 0.0064(2) -0.0016(2)
Mn2 0.0302(3) 0.0212(4) 0.0234(3) -0.0015(2) 0.0095(3) 0.0026(3)
O1 0.0258(15) 0.0181(17) 0.0188(14) -0.0009(11) 0.0056(11) 0.0009(11)
N1 0.052(3) 0.029(3) 0.029(2) 0.0018(16) 0.0201(18) 0.0043(18)
C1 0.076(4) 0.032(3) 0.031(3) -0.009(2) 0.022(3) -0.002(3)
C2 0.065(4) 0.037(3) 0.035(3) -0.009(2) 0.019(3) 0.003(3)
N2 0.041(2) 0.024(2) 0.030(2) -0.0071(16) 0.0070(17) 0.0011(17)
C3 0.047(3) 0.028(3) 0.026(2) -0.0011(19) 0.018(2) -0.002(2)
C4 0.034(2) 0.027(3) 0.029(2) 0.0007(18) 0.0167(19) -0.0045(19)
O2 0.0280(15) 0.0254(18) 0.0224(14) -0.0013(12) 0.0116(12) 0.0003(12)
C5 0.062(4) 0.073(5) 0.055(3) 0.012(3) 0.037(3) 0.033(3)
C6A 0.039(6) 0.047(8) 0.051(5) 0.006(4) 0.021(4) 0.012(5)
O3A 0.040(5) 0.045(9) 0.040(4) 0.005(4) 0.015(4) 0.001(5)
C6B 0.025(6) 0.063(13) 0.068(6) -0.022(8) 0.020(5) -0.009(7)
O3B 0.028(7) 0.031(10) 0.037(6) 0.003(5) 0.012(5) 0.004(6)
C7 0.040(3) 0.032(3) 0.033(2) -0.007(2) 0.007(2) -0.006(2)
C8 0.030(2) 0.026(3) 0.033(2) -0.0089(19) 0.0042(19) -0.0103(19)
O4 0.0290(16) 0.0213(18) 0.0241(15) -0.0027(12) 0.0050(12) -0.0046(12)
C9 0.052(3) 0.023(3) 0.042(3) -0.005(2) 0.012(2) -0.005(2)
C10 0.059(3) 0.022(3) 0.042(3) -0.003(2) 0.016(2) 0.000(2)
O5 0.060(2) 0.025(2) 0.041(2) -0.0036(15) -0.0024(17) 0.0038(17)
O6 0.0329(17) 0.027(2) 0.0298(16) 0.0037(13) 0.0035(13) -0.0072(14)
O7 0.0334(17) 0.0212(19) 0.0336(17) -0.0005(13) 0.0067(14) -0.0074(13)
C11 0.031(2) 0.025(3) 0.027(2) -0.0042(18) 0.0093(18) -0.0068(18)
C12 0.045(3) 0.017(3) 0.035(2) 0.0020(18) 0.011(2) -0.009(2)
C13 0.064(4) 0.048(4) 0.039(3) -0.004(3) 0.012(3) -0.031(3)
C14 0.053(3) 0.038(4) 0.047(3) 0.004(2) 0.022(3) -0.005(2)
C15 0.059(4) 0.027(3) 0.051(3) 0.001(2) 0.018(3) -0.002(2)
O8 0.0261(16) 0.045(2) 0.0277(16) 0.0006(15) 0.0062(13) -0.0006(15)
O9 0.0270(16) 0.034(2) 0.0367(18) 0.0052(14) 0.0135(14) 0.0013(14)
C16 0.029(2) 0.028(3) 0.034(2) -0.0025(19) 0.0144(19) -0.0008(18)
C17 0.028(2) 0.056(4) 0.043(3) 0.007(2) 0.014(2) -0.001(2)
O10 0.049(2) 0.033(2) 0.051(2) 0.0010(17) 0.0124(18) 0.0144(17)
O11 0.046(2) 0.046(3) 0.041(2) 0.0118(17) -0.0004(17) -0.0025(17)
C21 0.031(2) 0.042(3) 0.036(3) 0.012(2) 0.004(2) 0.001(2)
C22 0.049(3) 0.037(4) 0.049(3) 0.005(2) 0.016(3) 0.014(2)
C23 0.049(4) 0.077(6) 0.136(8) -0.005(5) 0.020(5) 0.018(4)
C24 0.100(7) 0.055(6) 0.101(7) -0.024(4) 0.019(5) 0.018(4)
C25 0.207(13) 0.097(8) 0.086(6) 0.063(6) 0.077(8) 0.100(8)
N3 0.046(3) 0.035(3) 0.026(2) -0.0011(17) 0.0079(18) 0.001(2)
O12 0.051(2) 0.041(2) 0.0279(17) 0.0033(15) 0.0017(16) -0.0163(17)
O13 0.041(2) 0.047(2) 0.0269(17) 0.0025(15) 0.0129(15) -0.0037(16)
O14 0.084(3) 0.077(3) 0.0179(18) -0.0007(18) 0.0013(19) -0.013(3)
N32 0.134(11) 0.070(9) 0.102(9) 0.000 0.033(7) 0.000
C33 0.076(7) 0.083(10) 0.060(6) 0.000 -0.002(5) 0.000
C34 0.085(8) 0.078(9) 0.081(8) 0.000 0.004(7) 0.000

loop_
_atom_type_symbol
_atom_type_description
_atom_type_scat_dispersion_real
_atom_type_scat_dispersion_imag
_atom_type_scat_source
C C 0.0033 0.0016 'International Tables Vol C Tables 4.2.6.8 and 6.1.1.4'
H H 0.0000 0.0000 'International Tables Vol C Tables 4.2.6.8 and 6.1.1.4'
N N 0.0061 0.0033 'International Tables Vol C Tables 4.2.6.8 and 6.1.1.4'
O O 0.0106 0.0060 'International Tables Vol C Tables 4.2.6.8 and 6.1.1.4'
Mn Mn 0.3368 0.7283 'International Tables Vol C Tables 4.2.6.8 and 6.1.1.4'
Er Er -0.2586 4.9576 'International Tables Vol C Tables 4.2.6.8 and 6.1.1.4'

loop_
_geom_angle_atom_site_label_1
_geom_angle_atom_site_label_2
_geom_angle_atom_site_label_3
_geom_angle
_geom_angle_site_symmetry_1
_geom_angle_site_symmetry_3
O1 Er1 O2 73.62(10) . .
O1 Er1 O4 74.61(10) . .
O1 Er1 O7 81.94(11) . .
O1 Er1 O9 85.03(11) . 7_556
O1 Er1 O10 124.40(12) . .
O1 Er1 O11 73.74(10) . .
O1 Er1 O12 151.00(11) . .
O1 Er1 O13 147.83(11) . .
O2 Er1 O11 133.86(11) . .
O2 Er1 O12 102.09(12) . .
O2 Er1 O13 78.58(11) . .
O4 Er1 O2 66.62(11) . .
O4 Er1 O11 131.99(11) . .
O4 Er1 O12 77.42(12) . .
O4 Er1 O13 108.73(12) . .
O7 Er1 O2 74.21(11) . .
O7 Er1 O4 138.52(11) . .
O7 Er1 O9 138.24(12) . 7_556
O7 Er1 O10 78.68(13) . .
O7 Er1 O11 69.70(12) . .
O7 Er1 O12 125.25(11) . .
O7 Er1 O13 75.14(12) . .
O9 Er1 O2 138.44(11) 7_556 .
O9 Er1 O4 73.58(11) 7_556 .
O9 Er1 O10 76.51(13) 7_556 .
O9 Er1 O11 68.57(12) 7_556 .
O9 Er1 O12 79.85(12) 7_556 .
O9 Er1 O13 127.00(12) 7_556 .
O10 Er1 O2 144.75(12) . .
O10 Er1 O4 142.69(13) . .
O10 Er1 O11 50.67(12) . .
O10 Er1 O12 75.80(14) . .
O10 Er1 O13 72.95(13) . .
O12 Er1 O11 121.95(13) . .
O12 Er1 O13 51.34(12) . .
O13 Er1 O11 117.32(12) . .
O1 Mn1 O1 81.84(13) 7_556 .
O1 Mn1 O2 86.74(12) . .
O1 Mn1 O2 88.40(12) 7_556 .
O1 Mn1 O4 88.77(12) . 7_556
O1 Mn1 O4 86.93(12) 7_556 7_556
O1 Mn1 O6 98.12(13) . .
O1 Mn1 O6 179.35(13) 7_556 .
O1 Mn1 O8 95.74(14) 7_556 .
O1 Mn1 O8 177.54(14) . .
O2 Mn1 O4 173.93(12) . 7_556
O6 Mn1 O2 90.95(13) . .
O6 Mn1 O4 93.72(12) . 7_556
O8 Mn1 O2 93.68(12) . .
O8 Mn1 O4 90.64(13) . 7_556
O8 Mn1 O6 84.31(15) . .
O1 Mn2 N1 143.71(14) 7_556 .
O1 Mn2 N2 139.69(13) 7_556 .
O1 Mn2 O3A 83.5(3) 7_556 .
O1 Mn2 O5 79.25(12) 7_556 .
N2 Mn2 N1 76.49(15) . .
O2 Mn2 O1 79.11(10) . 7_556
O2 Mn2 N1 76.79(13) . .
O2 Mn2 N2 127.42(13) . .
O2 Mn2 O3A 96.5(3) . .
O2 Mn2 O3B 108.5(4) . .
O2 Mn2 O5 158.36(12) . .
O3A Mn2 N1 72.9(3) . .
O3A Mn2 N2 117.2(3) . .
O3A Mn2 O5 80.8(3) . .
O3B Mn2 N1 73.8(4) . .
O3B Mn2 N2 106.2(4) . .
O3B Mn2 O5 70.8(4) . .
O4 Mn2 O1 80.88(11) . 7_556
O4 Mn2 N1 117.87(14) . .
O4 Mn2 N2 78.77(13) . .
O4 Mn2 O2 75.11(11) . .
O4 Mn2 O3A 163.4(3) . .
O4 Mn2 O3B 168.3(4) . .
O4 Mn2 O5 101.59(14) . .
O5 Mn2 N1 121.99(15) . .
O5 Mn2 N2 71.34(14) . .
Er1 O1 Mn2 148.46(14) . 7_556
Mn1 O1 Er1 103.46(12) 7_556 .
Mn1 O1 Er1 103.66(12) . .
Mn1 O1 Mn1 98.16(13) 7_556 .
Mn1 O1 Mn2 96.30(12) . 7_556
Mn1 O1 Mn2 97.48(12) 7_556 7_556
C1 N1 Mn2 107.7(3) . .
C3 N1 Mn2 106.2(3) . .
C3 N1 C1 109.5(4) . .
C5 N1 Mn2 108.9(3) . .
C5 N1 C1 113.1(5) . .
C5 N1 C3 111.2(5) . .
N1 C1 H1A 108.9 . .
N1 C1 H1B 108.9 . .
H1A C1 H1B 107.7 . .
C2 C1 N1 113.2(4) . .
C2 C1 H1A 108.9 . .
C2 C1 H1B 108.9 . .
C1 C2 H2A 109.2 . .
C1 C2 H2B 109.2 . .
H2A C2 H2B 107.9 . .
N2 C2 C1 111.9(4) . .
N2 C2 H2A 109.2 . .
N2 C2 H2B 109.2 . .
C2 N2 Mn2 109.3(3) . .
C2 N2 C7 112.8(4) . .
C2 N2 C9 108.7(4) . .
C7 N2 Mn2 102.9(3) . .
C7 N2 C9 111.0(4) . .
C9 N2 Mn2 112.1(3) . .
N1 C3 H3A 109.0 . .
N1 C3 H3B 109.0 . .
N1 C3 C4 112.9(4) . .
H3A C3 H3B 107.8 . .
C4 C3 H3A 109.0 . .
C4 C3 H3B 109.0 . .
C3 C4 H4A 109.7 . .
C3 C4 H4B 109.7 . .
H4A C4 H4B 108.2 . .
O2 C4 C3 110.0(4) . .
O2 C4 H4A 109.7 . .
O2 C4 H4B 109.7 . .
Mn1 O2 Er1 91.71(10) . .
Mn2 O2 Er1 108.61(12) . .
Mn2 O2 Mn1 93.11(11) . .
C4 O2 Er1 126.4(3) . .
C4 O2 Mn1 117.9(3) . .
C4 O2 Mn2 112.7(3) . .
N1 C5 H5AA 108.3 . .
N1 C5 H5AB 108.3 . .
N1 C5 H5BC 107.8 . .
N1 C5 H5BD 107.8 . .
H5AA C5 H5AB 107.4 . .
H5BC C5 H5BD 107.2 . .
C6A C5 N1 115.8(6) . .
C6A C5 H5AA 108.3 . .
C6A C5 H5AB 108.3 . .
C6B C5 N1 117.9(8) . .
C6B C5 H5BC 107.8 . .
C6B C5 H5BD 107.8 . .
C5 C6A H6AA 110.1 . .
C5 C6A H6AB 110.1 . .
H6AA C6A H6AB 108.4 . .
O3A C6A C5 108.1(10) . .
O3A C6A H6AA 110.1 . .
O3A C6A H6AB 110.1 . .
Mn2 O3A H3AA 108(4) . .
C6A O3A Mn2 106.3(9) . .
C6A O3A H3AA 114(4) . .
C5 C6B H6BA 109.3 . .
C5 C6B H6BB 109.3 . .
C5 C6B O3B 111.7(12) . .
H6BA C6B H6BB 107.9 . .
O3B C6B H6BA 109.3 . .
O3B C6B H6BB 109.3 . .
Mn2 O3B H3AA 116(4) . .
C6B O3B Mn2 116.4(14) . .
C6B O3B H3AA 113(4) . .
N2 C7 H7A 109.2 . .
N2 C7 H7B 109.2 . .
N2 C7 C8 111.8(4) . .
H7A C7 H7B 107.9 . .
C8 C7 H7A 109.2 . .
C8 C7 H7B 109.2 . .
C7 C8 H8A 109.6 . .
C7 C8 H8B 109.6 . .
H8A C8 H8B 108.1 . .
O4 C8 C7 110.4(4) . .
O4 C8 H8A 109.6 . .
O4 C8 H8B 109.6 . .
Mn1 O4 Er1 90.76(11) 7_556 .
Mn2 O4 Er1 109.65(13) . .
Mn2 O4 Mn1 91.79(12) . 7_556
C8 O4 Er1 125.0(3) . .
C8 O4 Mn1 120.9(3) . 7_556
C8 O4 Mn2 112.6(3) . .
N2 C9 H9A 109.5 . .
N2 C9 H9B 109.5 . .
H9A C9 H9B 108.1 . .
C10 C9 N2 110.8(4) . .
C10 C9 H9A 109.5 . .
C10 C9 H9B 109.5 . .
C9 C10 H10A 110.5 . .
C9 C10 H10B 110.5 . .
H10A C10 H10B 108.7 . .
O5 C10 C9 106.1(4) . .
O5 C10 H10A 110.5 . .
O5 C10 H10B 110.5 . .
Mn2 O5 H5 107(4) . .
C10 O5 Mn2 113.2(3) . .
C10 O5 H5 111(4) . .
C11 O6 Mn1 126.6(3) . .
C11 O7 Er1 136.2(3) . .
O6 C11 C12 116.1(4) . .
O7 C11 O6 125.2(4) . .
O7 C11 C12 118.5(4) . .
C11 C12 C14 105.7(4) . .
C13 C12 C11 112.1(4) . .
C13 C12 C14 109.0(5) . .
C13 C12 C15 110.3(5) . .
C15 C12 C11 109.8(4) . .
C15 C12 C14 109.7(4) . .
C12 C13 H13A 109.5 . .
C12 C13 H13B 109.5 . .
C12 C13 H13C 109.5 . .
H13A C13 H13B 109.5 . .
H13A C13 H13C 109.5 . .
H13B C13 H13C 109.5 . .
C12 C14 H14A 109.5 . .
C12 C14 H14B 109.5 . .
C12 C14 H14C 109.5 . .
H14A C14 H14B 109.5 . .
H14A C14 H14C 109.5 . .
H14B C14 H14C 109.5 . .
C12 C15 H15A 109.5 . .
C12 C15 H15B 109.5 . .
C12 C15 H15C 109.5 . .
H15A C15 H15B 109.5 . .
H15A C15 H15C 109.5 . .
H15B C15 H15C 109.5 . .
C16 O8 Mn1 129.2(3) . .
C16 O9 Er1 131.4(3) . 7_556
O8 C16 C17 116.0(4) . .
O9 C16 O8 125.8(4) . .
O9 C16 C17 118.2(4) . .
C16 C17 C19A 110.1(7) . .
C16 C17 C18B 106.2(7) . .
C18A C17 C16 112.0(7) . .
C18A C17 C19A 108.5(9) . .
C18A C17 C20A 109.9(9) . .
C20A C17 C16 104.7(6) . .
C20A C17 C19A 111.7(9) . .
C19B C17 C16 112.3(7) . .
C19B C17 C18B 109.7(10) . .
C20B C17 C16 108.9(9) . .
C20B C17 C18B 106.1(12) . .
C20B C17 C19B 113.1(12) . .
C17 C18A H18A 109.5 . .
C17 C18A H18B 109.5 . .
C17 C18A H18C 109.5 . .
H18A C18A H18B 109.5 . .
H18A C18A H18C 109.5 . .
H18B C18A H18C 109.5 . .
C17 C19A H19A 109.5 . .
C17 C19A H19B 109.5 . .
C17 C19A H19C 109.5 . .
H19A C19A H19B 109.5 . .
H19A C19A H19C 109.5 . .
H19B C19A H19C 109.5 . .
C17 C20A H20A 109.5 . .
C17 C20A H20B 109.5 . .
C17 C20A H20C 109.5 . .
H20A C20A H20B 109.5 . .
H20A C20A H20C 109.5 . .
H20B C20A H20C 109.5 . .
C17 C18B H18D 109.5 . .
C17 C18B H18E 109.5 . .
C17 C18B H18F 109.5 . .
H18D C18B H18E 109.5 . .
H18D C18B H18F 109.5 . .
H18E C18B H18F 109.5 . .
C17 C19B H19D 109.5 . .
C17 C19B H19E 109.5 . .
C17 C19B H19F 109.5 . .
H19D C19B H19E 109.5 . .
H19D C19B H19F 109.5 . .
H19E C19B H19F 109.5 . .
C17 C20B H20D 109.5 . .
C17 C20B H20E 109.5 . .
C17 C20B H20F 109.4 . .
H20D C20B H20E 109.5 . .
H20D C20B H20F 109.5 . .
H20E C20B H20F 109.5 . .
C21 O10 Er1 101.8(3) . .
C21 O11 Er1 88.1(3) . .
O10 C21 Er1 53.4(3) . .
O10 C21 O11 119.3(5) . .
O10 C21 C22 119.5(4) . .
O11 C21 Er1 66.0(3) . .
O11 C21 C22 121.2(5) . .
C22 C21 Er1 172.3(4) . .
C21 C22 C24 109.0(5) . .
C23 C22 C21 106.8(5) . .
C23 C22 C24 109.6(6) . .
C25 C22 C21 109.1(5) . .
C25 C22 C23 110.8(8) . .
C25 C22 C24 111.3(8) . .
C22 C23 H23A 109.5 . .
C22 C23 H23B 109.5 . .
C22 C23 H23C 109.5 . .
H23A C23 H23B 109.5 . .
H23A C23 H23C 109.5 . .
H23B C23 H23C 109.5 . .
C22 C24 H24A 109.5 . .
C22 C24 H24B 109.5 . .
C22 C24 H24C 109.5 . .
H24A C24 H24B 109.5 . .
H24A C24 H24C 109.5 . .
H24B C24 H24C 109.5 . .
C22 C25 H25A 109.5 . .
C22 C25 H25B 109.5 . .
C22 C25 H25C 109.5 . .
H25A C25 H25B 109.5 . .
H25A C25 H25C 109.5 . .
H25B C25 H25C 109.5 . .
O12 N3 Er1 58.1(2) . .
O13 N3 Er1 58.2(2) . .
O13 N3 O12 115.6(4) . .
O14 N3 Er1 172.2(4) . .
O14 N3 O12 121.8(5) . .
O14 N3 O13 122.6(5) . .
N3 O12 Er1 95.8(3) . .
N3 O13 Er1 96.3(3) . .
N32 C33 C34 180.0 . .
C33 C34 H34A 109.5 . .
C33 C34 H34B 109.5 . .
C33 C34 H34C 109.5 . .
H34A C34 H34B 109.5 . .
H34A C34 H34C 109.5 . .
H34B C34 H34C 109.5 . .
N31A C31A C32A 175(2) . .
N31B C31B C32B 169(3) . .

loop_
_geom_bond_atom_site_label_1
_geom_bond_atom_site_label_2
_geom_bond_distance
_geom_bond_site_symmetry_2
Er1 O1 2.289(3) .
Er1 O2 2.427(3) .
Er1 O4 2.412(3) .
Er1 O7 2.336(3) .
Er1 O9 2.364(3) 7_556
Er1 O10 2.379(4) .
Er1 O11 2.652(4) .
Er1 O12 2.456(3) .
Er1 O13 2.459(3) .
Mn1 O1 1.906(3) 7_556
Mn1 O1 1.920(3) .
Mn1 O2 2.189(3) .
Mn1 O4 2.225(3) 7_556
Mn1 O6 1.961(3) .
Mn1 O8 1.955(3) .
Mn2 O1 2.306(3) 7_556
Mn2 N1 2.386(4) .
Mn2 N2 2.349(4) .
Mn2 O2 2.187(3) .
Mn2 O3A 2.326(17) .
Mn2 O3B 2.21(2) .
Mn2 O4 2.173(3) .
Mn2 O5 2.341(4) .
N1 C1 1.503(7) .
N1 C3 1.480(7) .
N1 C5 1.477(7) .
C1 H1A 0.9800 .
C1 H1B 0.9800 .
C1 C2 1.501(8) .
C2 H2A 0.9800 .
C2 H2B 0.9800 .
C2 N2 1.482(6) .
N2 C7 1.487(7) .
N2 C9 1.493(7) .
C3 H3A 0.9800 .
C3 H3B 0.9800 .
C3 C4 1.516(6) .
C4 H4A 0.9800 .
C4 H4B 0.9800 .
C4 O2 1.428(5) .
C5 H5AA 0.9800 .
C5 H5AB 0.9800 .
C5 H5BC 0.9800 .
C5 H5BD 0.9800 .
C5 C6A 1.464(11) .
C5 C6B 1.414(14) .
C6A H6AA 0.9800 .
C6A H6AB 0.9800 .
C6A O3A 1.451(12) .
O3A H3AA 0.866(19) .
C6B H6BA 0.9800 .
C6B H6BB 0.9800 .
C6B O3B 1.439(14) .
O3B H3AA 0.884(19) .
C7 H7A 0.9800 .
C7 H7B 0.9800 .
C7 C8 1.519(7) .
C8 H8A 0.9800 .
C8 H8B 0.9800 .
C8 O4 1.429(5) .
C9 H9A 0.9800 .
C9 H9B 0.9800 .
C9 C10 1.494(8) .
C10 H10A 0.9800 .
C10 H10B 0.9800 .
C10 O5 1.411(6) .
O5 H5 0.88(2) .
O6 C11 1.276(6) .
O7 C11 1.238(5) .
C11 C12 1.538(6) .
C12 C13 1.526(7) .
C12 C14 1.543(7) .
C12 C15 1.531(8) .
C13 H13A 0.9700 .
C13 H13B 0.9700 .
C13 H13C 0.9700 .
C14 H14A 0.9700 .
C14 H14B 0.9700 .
C14 H14C 0.9700 .
C15 H15A 0.9700 .
C15 H15B 0.9700 .
C15 H15C 0.9700 .
O8 C16 1.258(6) .
O9 C16 1.254(6) .
C16 C17 1.546(6) .
C17 C18A 1.509(12) .
C17 C19A 1.548(11) .
C17 C20A 1.529(13) .
C17 C18B 1.558(13) .
C17 C19B 1.537(12) .
C17 C20B 1.504(15) .
C18A H18A 0.9700 .
C18A H18B 0.9700 .
C18A H18C 0.9700 .
C19A H19A 0.9700 .
C19A H19B 0.9700 .
C19A H19C 0.9700 .
C20A H20A 0.9700 .
C20A H20B 0.9700 .
C20A H20C 0.9700 .
C18B H18D 0.9700 .
C18B H18E 0.9700 .
C18B H18F 0.9700 .
C19B H19D 0.9700 .
C19B H19E 0.9700 .
C19B H19F 0.9700 .
C20B H20D 0.9700 .
C20B H20E 0.9700 .
C20B H20F 0.9700 .
O10 C21 1.244(7) .
O11 C21 1.267(6) .
C21 C22 1.530(8) .
C22 C23 1.523(9) .
C22 C24 1.541(10) .
C22 C25 1.509(9) .
C23 H23A 0.9700 .
C23 H23B 0.9700 .
C23 H23C 0.9700 .
C24 H24A 0.9700 .
C24 H24B 0.9700 .
C24 H24C 0.9700 .
C25 H25A 0.9700 .
C25 H25B 0.9700 .
C25 H25C 0.9700 .
N3 O12 1.268(6) .
N3 O13 1.248(6) .
N3 O14 1.220(5) .
N32 C33 1.138(14) .
C33 C34 1.434(15) .
C34 H34A 0.9700 .
C34 H34B 0.9700 .
C34 H34C 0.9700 .
C31A N31A 1.130(15) .
C31A C32A 1.441(17) .
N31B C31B 1.140(16) .
C32B C31B 1.433(17) .

loop_
_geom_hbond_atom_site_label_D
_geom_hbond_atom_site_label_H
_geom_hbond_atom_site_label_A
_geom_hbond_distance_DH
_geom_hbond_distance_HA
_geom_hbond_distance_DA
_geom_hbond_angle_DHA
_geom_hbond_site_symmetry_A
_geom_hbond_publ_flag
O3A H3AA O11 0.866(19) 2.02(3) 2.838(13) 158(6) 7_556 yes
O3B H3AA O11 0.884(19) 2.02(3) 2.735(17) 138(5) 7_556 yes
O5 H5 O11 0.88(2) 1.84(3) 2.672(5) 157(6) 7_556 yes
